data_7233254
loop_
_publ_author_name
'G\/ladysiak, Andrzej'
'Moosavi, Seyed Mohamad'
'Sarkisov, Lev'
'Smit, Berend'
'Stylianou, Kyriakos C.'

_publ_section_title
;
 Guest-dependent negative thermal expansion in a lanthanide-based
 metal--organic framework
;
_journal_issue 35
_journal_name_full CrystEngComm
_journal_page_first 5292
_journal_paper_doi 10.1039/C9CE00941H
_journal_volume 21
_journal_year 2019
_chemical_formula_moiety 'C18 H20 N2 O11 Tb, C3 H7 N O'
_chemical_formula_sum 'C21 H27 N3 O12 Tb'
_chemical_formula_weight 672.37
_space_group_crystal_system triclinic
_space_group_IT_number 2
_space_group_name_Hall '-P 1'
_space_group_name_H-M_alt 'P -1'
_symmetry_space_group_name_Hall '-P 1'
_symmetry_space_group_name_H-M 'P -1'
_atom_sites_solution_hydrogens geom
_atom_sites_solution_primary dual
_audit_creation_date 2018-07-09
_audit_creation_method
;
Olex2 1.2
(compiled 2018.05.29 svn.r3508 for OlexSys, GUI svn.r5506)
;
_audit_update_record
;
2018-10-03 deposited with the CCDC.    2019-07-23 downloaded from the CCDC.
;
_cell_angle_alpha 103.021(6)
_cell_angle_beta 111.135(7)
_cell_angle_gamma 96.698(5)
_cell_formula_units_Z 2
_cell_length_a 10.5861(8)
_cell_length_b 11.0497(6)
_cell_length_c 12.8741(10)
_cell_measurement_reflns_used 5096
_cell_measurement_temperature 320.0
_cell_measurement_theta_max 31.8460
_cell_measurement_theta_min 2.2160
_cell_volume 1335.67(19)
_computing_cell_refinement 'CrysAlisPro 1.171.38.43 (Rigaku OD, 2015)'
_computing_data_collection 'CrysAlisPro 1.171.38.43 (Rigaku OD, 2015)'
_computing_data_reduction 'CrysAlisPro 1.171.38.43 (Rigaku OD, 2015)'
_computing_molecular_graphics 'Olex2 (Dolomanov et al., 2009)'
_computing_publication_material 'Olex2 (Dolomanov et al., 2009)'
_computing_structure_refinement 'ShelXL (Sheldrick, 2015)'
_computing_structure_solution 'XT (Sheldrick, 2015)'
_diffrn_ambient_temperature 320.0
_diffrn_detector 'CCD plate'
_diffrn_detector_type PILATUS2M
_diffrn_measured_fraction_theta_full 0.736
_diffrn_measured_fraction_theta_max 0.675
_diffrn_measurement_details
;
List of Runs (angles in degrees, time in seconds):

  # Type    Start    End  Width  t~exp~   \w     \q     \k     \f   Frames
#--------------------------------------------------------------------------
  1  \w      0.00 360.00   1.00    1.00    --    0.00   0.00   0.00  360
;
_diffrn_measurement_device 'abstract diffractometer'
_diffrn_measurement_device_type PILATUS@SNBL
_diffrn_measurement_method '\w scans'
_diffrn_orient_matrix_type 'CrysAlisPro convention (1999,Acta A55,543-557)'
_diffrn_orient_matrix_UB_11 0.0626368000
_diffrn_orient_matrix_UB_12 -0.0152275000
_diffrn_orient_matrix_UB_13 0.0340957000
_diffrn_orient_matrix_UB_21 -0.0302979000
_diffrn_orient_matrix_UB_22 -0.0662218000
_diffrn_orient_matrix_UB_23 -0.0273976000
_diffrn_orient_matrix_UB_31 0.0255112000
_diffrn_orient_matrix_UB_32 0.0017338000
_diffrn_orient_matrix_UB_33 -0.0441104000
_diffrn_radiation_monochromator 'Si (111)'
_diffrn_radiation_probe x-ray
_diffrn_radiation_wavelength 0.7142
_diffrn_reflns_av_R_equivalents 0.0202
_diffrn_reflns_av_unetI/netI 0.0304
_diffrn_reflns_Laue_measured_fraction_full 0.736
_diffrn_reflns_Laue_measured_fraction_max 0.675
_diffrn_reflns_limit_h_max 13
_diffrn_reflns_limit_h_min -13
_diffrn_reflns_limit_k_max 14
_diffrn_reflns_limit_k_min -14
_diffrn_reflns_limit_l_max 13
_diffrn_reflns_limit_l_min -13
_diffrn_reflns_number 8727
_diffrn_reflns_point_group_measured_fraction_full 0.736
_diffrn_reflns_point_group_measured_fraction_max 0.675
_diffrn_reflns_theta_full 26.000
_diffrn_reflns_theta_max 28.432
_diffrn_reflns_theta_min 1.948
_diffrn_source 'European Synchrotron Radiation Facility, BM01 beamline'
_exptl_absorpt_coefficient_mu 2.711
_exptl_absorpt_correction_T_max 1.00000
_exptl_absorpt_correction_T_min 0.80722
_exptl_absorpt_correction_type multi-scan
_exptl_absorpt_process_details
;
CrysAlisPro 1.171.38.43 (Rigaku Oxford Diffraction, 2015)
Empirical absorption correction using spherical harmonics,
 implemented in SCALE3 ABSPACK scaling algorithm.
;
_exptl_crystal_colour 'light yellow'
_exptl_crystal_colour_modifier light
_exptl_crystal_colour_primary yellow
_exptl_crystal_density_diffrn 1.672
_exptl_crystal_description prism
_exptl_crystal_F_000 670
_exptl_crystal_size_max 0.2
_exptl_crystal_size_mid 0.15
_exptl_crystal_size_min 0.07
_refine_diff_density_max 1.557
_refine_diff_density_min -1.208
_refine_diff_density_rms 0.099
_refine_ls_extinction_method none
_refine_ls_goodness_of_fit_ref 1.074
_refine_ls_hydrogen_treatment constr
_refine_ls_matrix_type full
_refine_ls_number_parameters 374
_refine_ls_number_reflns 4471
_refine_ls_number_restraints 135
_refine_ls_restrained_S_all 1.086
_refine_ls_R_factor_all 0.0346
_refine_ls_R_factor_gt 0.0324
_refine_ls_shift/su_max 0.002
_refine_ls_shift/su_mean 0.000
_refine_ls_structure_factor_coef Fsqd
_refine_ls_weighting_details 'w=1/[\s^2^(Fo^2^)+(0.0724P)^2^] where P=(Fo^2^+2Fc^2^)/3'
_refine_ls_weighting_scheme calc
_refine_ls_wR_factor_gt 0.0922
_refine_ls_wR_factor_ref 0.0937
_reflns_Friedel_coverage 0.000
_reflns_number_gt 4172
_reflns_number_total 4471
_reflns_threshold_expression 'I > 2\s(I)'
_cod_data_source_file c9ce00941h5.cif
_cod_data_source_block SION2_320K
_cod_depositor_comments 'Adding full bibliography for 7233243--7233257.cif.'
_cod_original_cell_volume 1335.67(18)
_cod_database_code 7233254
_shelx_shelxl_version_number 2014/7
_chemical_oxdiff_formula 'C21 H27 N3 O12 Tb'
_shelx_space_group_comment
;
The symmetry employed for this shelxl refinement is uniquely defined
by the following loop, which should always be used as a source of
symmetry information in preference to the above space-group names.
They are only intended as comments.
;
_shelx_estimated_absorpt_t_max 0.833
_shelx_estimated_absorpt_t_min 0.613
_reflns_odcompleteness_completeness 72.56
_reflns_odcompleteness_iscentric 1
_reflns_odcompleteness_theta 26.51
_olex2_refinement_description
;
1. Fixed Uiso
 At 1.2 times of:
  All C(H) groups
 At 1.5 times of:
  All C(H,H,H) groups, All O(H) groups
2. Restrained distances
 C18A-N2 \\sim N2-C18B
 with sigma of 0.01
 C17B-N2 \\sim N2-C17A
 with sigma of 0.01
 C13B-N2 \\sim N2-C13A
 with sigma of 0.01
 C13B-O11B \\sim O11A-C13A
 with sigma of 0.01
 C18B-C17B \\sim C17A-C18A
 with sigma of 0.01
3. Restrained planarity
 C13B, C17B, C18B, N2, O11B
 with sigma of 0.1
 C13A, C17A, C18A, N2, O11A
 with sigma of 0.1
4. Rigid bond restraints
 C2, O3
 with sigma for 1-2 distances of 0.001 and sigma for 1-3 distances of 0.005
 O3, C2, O6
 with sigma for 1-2 distances of 0.002 and sigma for 1-3 distances of 0.002
5. Uiso/Uaniso restraints and constraints
C2 \\sim O3: within 2A with sigma of 0.001 and sigma for terminal atoms of 0.01
C2 \\sim O6: within 2A with sigma of 0.002 and sigma for terminal atoms of 0.004
Uanis(O1B) \\sim Ueq: with sigma of 0.01 and sigma for terminal atoms of 0.02
Uanis(C15) \\sim Ueq, Uanis(C16) \\sim Ueq: with sigma of 0.005 and sigma for
terminal atoms of 0.01
Uanis(C1A) = Uanis(C1B)
Uanis(C3A) = Uanis(C3B)
Uanis(C2A) = Uanis(C2B)
Uanis(O1A) = Uanis(O1B)
Uanis(O11B) = Uanis(O11A)
Uanis(C13A) = Uanis(C13B)
Uanis(C18B) = Uanis(C18A)
Uanis(C17B) = Uanis(C17A)
6. Rigid body (RIGU) restrains
 C1A, C2A, C3A, N3, O10
 with sigma for 1-2 distances of 0.004 and sigma for 1-3 distances of 0.004
 C1B, C2B, C3B, N3, O10
 with sigma for 1-2 distances of 0.004 and sigma for 1-3 distances of 0.004
 C13A, C17A, C18A, N2, O11A
 with sigma for 1-2 distances of 0.004 and sigma for 1-3 distances of 0.004
 C13B, C17B, C18B, N2, O11B
 with sigma for 1-2 distances of 0.004 and sigma for 1-3 distances of 0.004
7. Others
 Sof(C1B)=Sof(H1BA)=Sof(C2B)=Sof(H2BA)=Sof(H2BB)=Sof(H2BC)=Sof(C3B)=Sof(H3BA)=
 Sof(H3BB)=Sof(H3BC)=1-FVAR(1)
 Sof(C1A)=Sof(H1AA)=Sof(C2A)=Sof(H2AA)=Sof(H2AB)=Sof(H2AC)=Sof(C3A)=Sof(H3AA)=
 Sof(H3AB)=Sof(H3AC)=FVAR(1)
 Sof(H12)=Sof(O1B)=Sof(H1B)=1-FVAR(2)
 Sof(H14)=Sof(O1A)=Sof(H1A)=FVAR(2)
 Sof(C13B)=Sof(H13B)=Sof(C17B)=Sof(H17D)=Sof(H17E)=Sof(H17F)=Sof(C18B)=
 Sof(H18D)=Sof(H18E)=Sof(H18F)=Sof(O11B)=1-FVAR(3)
 Sof(C13A)=Sof(H13A)=Sof(C17A)=Sof(H17A)=Sof(H17B)=Sof(H17C)=Sof(C18A)=
 Sof(H18A)=Sof(H18B)=Sof(H18C)=Sof(O11A)=FVAR(3)
8.a Aromatic/amide H refined with riding coordinates:
 C5(H5), C8(H8), C10(H10), C12(H12), C13A(H13A), C13B(H13B), C14(H14),
 C1A(H1AA), C1B(H1BA)
8.b Tetrahedral OH refined with riding coordinates:
 O1B(H1B)
8.c Idealised Me refined as rotating group:
 C15(H15A,H15B,H15C), C16(H16A,H16B,H16C), C17A(H17A,H17B,H17C), C17B(H17D,
 H17E,H17F), C18A(H18A,H18B,H18C), C18B(H18D,H18E,H18F), C2A(H2AA,H2AB,H2AC),
 C2B(H2BA,H2BB,H2BC), C3A(H3AA,H3AB,H3AC), C3B(H3BA,H3BB,H3BC)
8.d Idealised tetrahedral OH refined as rotating group:
 O1A(H1A), O9(H9), O12(H12A)
;
_olex2_submission_special_instructions 'No special instructions were received'
_oxdiff_exptl_absorpt_empirical_details
;
Empirical correction (ABSPACK) includes:
- Absorption correction using spherical harmonics
- Frame scaling
;
_oxdiff_exptl_absorpt_empirical_full_max 1.161
_oxdiff_exptl_absorpt_empirical_full_min 0.881

loop_
_space_group_symop_operation_xyz
'x, y, z'
'-x, -y, -z'

loop_
_atom_site_label
_atom_site_type_symbol
_atom_site_fract_x
_atom_site_fract_y
_atom_site_fract_z
_atom_site_U_iso_or_equiv
_atom_site_adp_type
_atom_site_occupancy
_atom_site_site_symmetry_order
_atom_site_calc_flag
_atom_site_refinement_flags_posn
_atom_site_refinement_flags_adp
_atom_site_refinement_flags_occupancy
_atom_site_disorder_assembly
_atom_site_disorder_group
C1 C -0.0202(5) 0.1220(4) 0.4929(4) 0.0448(10) Uani 1 1 d . . . . .
C2 C 0.2065(4) 0.4715(4) 0.4437(4) 0.0479(6) Uani 1 1 d . U . . .
C3 C 0.3580(4) 0.4861(4) 0.4707(4) 0.0459(11) Uani 1 1 d . . . . .
C4 C -0.0363(4) 0.2545(3) 0.4924(4) 0.0414(10) Uani 1 1 d . . . . .
C5 C 0.4517(5) 0.5351(5) 0.5878(4) 0.0543(12) Uani 1 1 d . . . . .
H5 H 0.4191 0.5581 0.6459 0.065 Uiso 1 1 calc R . . . .
C6 C 0.5942(5) 0.5490(5) 0.6164(5) 0.0532(13) Uani 1 1 d . . . . .
C7 C 0.2974(5) 0.7696(4) 0.8453(4) 0.0490(11) Uani 1 1 d . . . . .
C8 C 0.0035(6) 0.0880(4) 0.5952(4) 0.0544(12) Uani 1 1 d . . . . .
H8 H 0.0054 0.1476 0.6599 0.065 Uiso 1 1 calc R . . . .
C9 C 0.0242(6) -0.0317(4) 0.6040(4) 0.0561(13) Uani 1 1 d . . . . .
C10 C -0.0145(7) 0.3852(6) 0.8238(6) 0.0736(17) Uani 1 1 d . . . . .
H10 H -0.1005 0.3683 0.7622 0.088 Uiso 1 1 calc R . . . .
C11 C 0.4005(5) 0.8903(4) 0.9268(4) 0.0484(11) Uani 1 1 d . . . . .
C12 C 0.3643(5) 0.9851(5) 0.9954(5) 0.0542(12) Uani 1 1 d . . . . .
H12 H 0.2745 0.9753 0.9924 0.065 Uiso 0.119(8) 1 calc R . P A 2
C13A C 0.3902(10) 0.4265(9) 0.7997(9) 0.073(2) Uani 0.628(10) 1 d D U P B 1
H13A H 0.4501 0.5054 0.8247 0.087 Uiso 0.628(10) 1 calc R . P B 1
C13B C 0.3109(13) 0.3394(15) 0.7534(14) 0.073(2) Uani 0.372(10) 1 d D U P B 2
H13B H 0.2399 0.2691 0.7047 0.087 Uiso 0.372(10) 1 calc R . P B 2
C14 C 0.5357(5) 0.9051(4) 0.9315(4) 0.0516(11) Uani 1 1 d . . . . .
H14 H 0.5591 0.8414 0.8856 0.062 Uiso 0.881(8) 1 calc R . P A 1
C15 C -0.1068(14) 0.2045(12) 0.8719(12) 0.148(4) Uani 1 1 d . U . . .
H15A H -0.1378 0.2209 0.9342 0.222 Uiso 1 1 calc GR . . . .
H15B H -0.0715 0.1281 0.8688 0.222 Uiso 1 1 calc GR . . . .
H15C H -0.1831 0.1941 0.7996 0.222 Uiso 1 1 calc GR . . . .
C16 C 0.1317(16) 0.3283(14) 0.9841(12) 0.165(5) Uani 1 1 d . U . . .
H16A H 0.1749 0.4172 1.0152 0.247 Uiso 1 1 calc GR . . . .
H16B H 0.1901 0.2824 0.9560 0.247 Uiso 1 1 calc GR . . . .
H16C H 0.1182 0.2971 1.0441 0.247 Uiso 1 1 calc GR . . . .
C17A C 0.3596(18) 0.2017(15) 0.7982(19) 0.149(6) Uani 0.628(10) 1 d D U P B 1
H17A H 0.3226 0.1973 0.8556 0.223 Uiso 0.628(10) 1 calc GR . P B 1
H17B H 0.4169 0.1408 0.7960 0.223 Uiso 0.628(10) 1 calc GR . P B 1
H17C H 0.2847 0.1831 0.7233 0.223 Uiso 0.628(10) 1 calc GR . P B 1
C17B C 0.424(3) 0.1900(15) 0.801(3) 0.149(6) Uani 0.372(10) 1 d D U P B 2
H17D H 0.3714 0.1574 0.8402 0.223 Uiso 0.372(10) 1 calc GR . P B 2
H17E H 0.5138 0.1702 0.8274 0.223 Uiso 0.372(10) 1 calc GR . P B 2
H17F H 0.3759 0.1518 0.7188 0.223 Uiso 0.372(10) 1 calc GR . P B 2
C18A C 0.5931(15) 0.3489(19) 0.8966(19) 0.153(7) Uani 0.628(10) 1 d D U P B 1
H18A H 0.6143 0.3943 0.9759 0.229 Uiso 0.628(10) 1 calc GR . P B 1
H18B H 0.6406 0.3992 0.8644 0.229 Uiso 0.628(10) 1 calc GR . P B 1
H18C H 0.6226 0.2698 0.8939 0.229 Uiso 0.628(10) 1 calc GR . P B 1
C18B C 0.579(2) 0.405(2) 0.906(3) 0.153(7) Uani 0.372(10) 1 d D U P B 2
H18D H 0.5858 0.4869 0.8921 0.229 Uiso 0.372(10) 1 calc GR . P B 2
H18E H 0.6492 0.3655 0.8910 0.229 Uiso 0.372(10) 1 calc GR . P B 2
H18F H 0.5919 0.4154 0.9854 0.229 Uiso 0.372(10) 1 calc GR . P B 2
N1 N 0.0023(8) 0.3107(6) 0.8918(5) 0.0880(19) Uani 1 1 d . . . . .
N2 N 0.4381(7) 0.3227(7) 0.8267(6) 0.101(2) Uani 1 1 d D U . . .
O1A O 0.2351(5) 0.9784(5) 0.9939(5) 0.0722(15) Uani 0.881(8) 1 d . . P A 1
H1A H 0.1834 0.9126 0.9457 0.108 Uiso 0.881(8) 1 calc GR . P A 1
O1B O 0.593(3) 0.814(3) 0.882(3) 0.0722(15) Uani 0.119(8) 1 d . U P A 2
H1B H 0.5327 0.7502 0.8414 0.108 Uiso 0.119(8) 1 calc R . P A 2
O2 O -0.0129(4) 0.3344(3) 0.5874(3) 0.0471(8) Uani 1 1 d . . . . .
O3 O 0.1644(3) 0.4963(3) 0.5236(3) 0.0491(6) Uani 1 1 d . U . . .
O4 O -0.0716(4) 0.2774(3) 0.3949(3) 0.0502(8) Uani 1 1 d . . . . .
O5 O 0.0742(4) 0.4759(3) 0.8347(3) 0.0637(10) Uani 1 1 d . . . . .
O6 O 0.1223(3) 0.4353(3) 0.3374(3) 0.0516(7) Uani 1 1 d . U . . .
O7 O 0.1770(3) 0.7499(3) 0.8475(3) 0.0538(8) Uani 1 1 d . . . . .
O8 O 0.3315(4) 0.6902(3) 0.7820(4) 0.0668(11) Uani 1 1 d . . . . .
O9 O 0.0483(7) -0.0540(4) 0.7078(4) 0.0929(18) Uani 1 1 d . . . . .
H9 H 0.0696 -0.1232 0.7062 0.139 Uiso 1 1 calc GR . . . .
O11A O 0.2688(11) 0.4124(11) 0.7430(13) 0.076(2) Uani 0.628(10) 1 d D U P B 1
O11B O 0.294(2) 0.4449(18) 0.754(2) 0.076(2) Uani 0.372(10) 1 d D U P B 2
O12 O 0.6800(4) 0.5970(6) 0.7304(3) 0.0794(14) Uani 1 1 d . . . . .
H12A H 0.7606 0.6116 0.7368 0.119 Uiso 1 1 calc GR . . . .
Tb1 Tb 0.10643(2) 0.54644(2) 0.68224(2) 0.03650(10) Uani 1 1 d . . . . .
C1A C 0.612(4) 0.189(3) 0.540(3) 0.178(7) Uani 0.535(13) 1 d . U P C 1
H1AA H 0.6907 0.1866 0.5239 0.213 Uiso 0.535(13) 1 calc R . P C 1
C1B C 0.500(5) 0.198(4) 0.555(3) 0.178(7) Uani 0.465(13) 1 d . U P C 2
H1BA H 0.4241 0.2134 0.5717 0.213 Uiso 0.465(13) 1 calc R . P C 2
C2A C 0.438(4) 0.112(3) 0.329(3) 0.182(8) Uani 0.535(13) 1 d . U P C 1
H2AA H 0.5136 0.1428 0.3098 0.273 Uiso 0.535(13) 1 calc GR . P C 1
H2AB H 0.3596 0.1458 0.2918 0.273 Uiso 0.535(13) 1 calc GR . P C 1
H2AC H 0.4140 0.0212 0.3019 0.273 Uiso 0.535(13) 1 calc GR . P C 1
C2B C 0.597(4) 0.143(4) 0.420(3) 0.182(8) Uani 0.465(13) 1 d . U P C 2
H2BA H 0.6813 0.1853 0.4867 0.273 Uiso 0.465(13) 1 calc GR . P C 2
H2BB H 0.5896 0.1809 0.3587 0.273 Uiso 0.465(13) 1 calc GR . P C 2
H2BC H 0.5983 0.0543 0.3941 0.273 Uiso 0.465(13) 1 calc GR . P C 2
C3A C 0.351(3) 0.145(3) 0.475(3) 0.168(6) Uani 0.535(13) 1 d . U P C 1
H3AA H 0.3119 0.0571 0.4632 0.251 Uiso 0.535(13) 1 calc GR . P C 1
H3AB H 0.2842 0.1793 0.4240 0.251 Uiso 0.535(13) 1 calc GR . P C 1
H3AC H 0.3736 0.1919 0.5546 0.251 Uiso 0.535(13) 1 calc GR . P C 1
C3B C 0.332(4) 0.122(3) 0.358(3) 0.168(6) Uani 0.465(13) 1 d . U P C 2
H3BA H 0.2671 0.1294 0.3941 0.251 Uiso 0.465(13) 1 calc GR . P C 2
H3BB H 0.3114 0.0371 0.3083 0.251 Uiso 0.465(13) 1 calc GR . P C 2
H3BC H 0.3242 0.1810 0.3121 0.251 Uiso 0.465(13) 1 calc GR . P C 2
N3 N 0.4793(14) 0.1535(9) 0.4512(11) 0.144(3) Uani 1 1 d . U . . .
O10 O 0.6187(14) 0.2238(13) 0.6394(11) 0.200(5) Uani 1 1 d . U . . .

loop_
_atom_site_aniso_label
_atom_site_aniso_U_11
_atom_site_aniso_U_22
_atom_site_aniso_U_33
_atom_site_aniso_U_23
_atom_site_aniso_U_13
_atom_site_aniso_U_12
C1 0.053(2) 0.0246(16) 0.048(2) 0.0107(15) 0.0104(19) 0.0072(15)
C2 0.0354(12) 0.0459(13) 0.0584(14) 0.0149(12) 0.0145(10) 0.0078(10)
C3 0.0332(19) 0.044(2) 0.051(3) 0.0122(18) 0.0074(18) 0.0075(16)
C4 0.044(2) 0.0232(16) 0.046(2) 0.0100(15) 0.0073(18) 0.0005(14)
C5 0.040(2) 0.067(3) 0.048(3) 0.012(2) 0.013(2) 0.009(2)
C6 0.037(2) 0.062(3) 0.046(3) 0.009(2) 0.007(2) 0.005(2)
C7 0.041(2) 0.037(2) 0.047(2) 0.0090(18) -0.0033(18) -0.0037(16)
C8 0.079(3) 0.0305(19) 0.047(3) 0.0128(17) 0.016(2) 0.0146(19)
C9 0.081(3) 0.0312(19) 0.047(3) 0.0148(18) 0.014(2) 0.012(2)
C10 0.080(4) 0.065(3) 0.073(4) 0.030(3) 0.022(3) 0.011(3)
C11 0.044(2) 0.037(2) 0.044(2) 0.0064(17) 0.0027(18) -0.0088(17)
C12 0.043(2) 0.043(2) 0.054(3) 0.0062(19) 0.004(2) -0.0059(18)
C13A 0.064(4) 0.065(4) 0.090(5) 0.040(4) 0.019(4) 0.024(3)
C13B 0.064(4) 0.065(4) 0.090(5) 0.040(4) 0.019(4) 0.024(3)
C14 0.046(2) 0.040(2) 0.052(3) 0.0019(19) 0.012(2) -0.0047(18)
C15 0.159(8) 0.127(7) 0.160(8) 0.074(6) 0.059(6) -0.010(6)
C16 0.179(9) 0.159(8) 0.136(7) 0.089(7) 0.019(6) 0.014(7)
C17A 0.110(10) 0.122(6) 0.194(12) 0.085(6) 0.010(9) 0.042(6)
C17B 0.110(10) 0.122(6) 0.194(12) 0.085(6) 0.010(9) 0.042(6)
C18A 0.115(6) 0.107(10) 0.203(13) 0.046(9) 0.016(7) 0.054(6)
C18B 0.115(6) 0.107(10) 0.203(13) 0.046(9) 0.016(7) 0.054(6)
N1 0.125(5) 0.071(3) 0.077(4) 0.041(3) 0.042(4) 0.007(3)
N2 0.094(4) 0.110(4) 0.125(5) 0.076(4) 0.037(3) 0.059(3)
O1A 0.046(2) 0.066(3) 0.080(3) -0.008(2) 0.021(2) -0.0071(19)
O1B 0.046(2) 0.066(3) 0.080(3) -0.008(2) 0.021(2) -0.0071(19)
O2 0.0590(19) 0.0254(12) 0.0484(18) 0.0099(12) 0.0143(15) 0.0030(12)
O3 0.0367(12) 0.0462(13) 0.0604(13) 0.0141(11) 0.0163(10) 0.0071(10)
O4 0.0618(19) 0.0292(13) 0.0485(18) 0.0165(12) 0.0073(15) 0.0067(12)
O5 0.078(3) 0.053(2) 0.053(2) 0.0217(16) 0.0162(18) 0.0032(18)
O6 0.0357(12) 0.0530(14) 0.0570(14) 0.0156(12) 0.0095(11) 0.0063(11)
O7 0.0475(18) 0.0424(16) 0.0516(19) 0.0035(13) 0.0092(14) -0.0096(13)
O8 0.0446(18) 0.0447(18) 0.076(3) -0.0126(17) 0.0061(17) -0.0038(14)
O9 0.181(6) 0.045(2) 0.056(2) 0.0269(18) 0.039(3) 0.045(3)
O11A 0.051(5) 0.064(6) 0.110(4) 0.047(5) 0.012(4) 0.022(4)
O11B 0.051(5) 0.064(6) 0.110(4) 0.047(5) 0.012(4) 0.022(4)
O12 0.0396(19) 0.134(4) 0.045(2) 0.011(2) 0.0081(16) 0.006(2)
Tb1 0.03048(12) 0.02440(11) 0.04295(15) 0.00989(8) 0.00272(9) 0.00168(7)
C1A 0.186(10) 0.166(15) 0.150(7) 0.055(7) 0.033(7) 0.021(9)
C1B 0.186(10) 0.166(15) 0.150(7) 0.055(7) 0.033(7) 0.021(9)
C2A 0.188(12) 0.175(19) 0.155(9) 0.053(9) 0.042(9) 0.019(11)
C2B 0.188(12) 0.175(19) 0.155(9) 0.053(9) 0.042(9) 0.019(11)
C3A 0.174(10) 0.141(14) 0.164(10) 0.062(10) 0.038(8) 0.009(9)
C3B 0.174(10) 0.141(14) 0.164(10) 0.062(10) 0.038(8) 0.009(9)
N3 0.170(8) 0.097(6) 0.143(6) 0.055(5) 0.032(7) 0.008(6)
O10 0.197(9) 0.212(11) 0.150(7) 0.053(7) 0.026(7) 0.031(8)

loop_
_atom_type_symbol
_atom_type_description
_atom_type_scat_dispersion_real
_atom_type_scat_dispersion_imag
_atom_type_scat_source
C C 0.0033 0.0016 'International Tables Vol C Tables 4.2.6.8 and 6.1.1.4'
H H 0.0000 0.0000 'International Tables Vol C Tables 4.2.6.8 and 6.1.1.4'
N N 0.0061 0.0033 'International Tables Vol C Tables 4.2.6.8 and 6.1.1.4'
O O 0.0106 0.0060 'International Tables Vol C Tables 4.2.6.8 and 6.1.1.4'
Tb Tb -0.1723 4.1537 'International Tables Vol C Tables 4.2.6.8 and 6.1.1.4'

loop_
_geom_angle_atom_site_label_1
_geom_angle_atom_site_label_2
_geom_angle_atom_site_label_3
_geom_angle
_geom_angle_site_symmetry_1
_geom_angle_site_symmetry_3
C8 C1 C4 118.8(4) . .
C9 C1 C4 122.7(4) 2_556 .
C9 C1 C8 118.5(4) 2_556 .
O3 C2 C3 120.7(4) . .
O3 C2 O6 121.2(4) . .
O6 C2 C3 118.1(5) . .
C5 C3 C2 118.1(5) . .
C6 C3 C2 121.4(4) 2_666 .
C6 C3 C5 120.5(4) 2_666 .
O2 C4 C1 118.3(4) . .
O2 C4 O4 125.1(4) . .
O4 C4 C1 116.6(4) . .
C3 C5 H5 120.2 . .
C6 C5 C3 119.7(5) . .
C6 C5 H5 120.2 . .
C3 C6 C5 119.8(4) 2_666 .
O12 C6 C3 122.9(4) . 2_666
O12 C6 C5 117.3(5) . .
O7 C7 C11 118.2(5) . .
O8 C7 C11 120.2(5) . .
O8 C7 O7 121.5(4) . .
C1 C8 H8 118.8 . .
C9 C8 C1 122.4(4) . .
C9 C8 H8 118.8 . .
C8 C9 C1 119.2(4) . 2_556
O9 C9 C1 123.3(4) . 2_556
O9 C9 C8 117.5(4) . .
N1 C10 H10 117.2 . .
O5 C10 H10 117.2 . .
O5 C10 N1 125.5(7) . .
C12 C11 C7 122.0(5) . .
C12 C11 C14 120.3(4) . .
C14 C11 C7 117.7(5) . .
C11 C12 H12 120.4 . .
C14 C12 C11 119.3(5) 2_677 .
C14 C12 H12 120.4 2_677 .
O1A C12 C11 123.6(4) . .
O1A C12 C14 117.1(5) . 2_677
N2 C13A H13A 121.0 . .
O11A C13A H13A 121.0 . .
O11A C13A N2 118.0(10) . .
N2 C13B H13B 120.3 . .
O11B C13B H13B 120.3 . .
O11B C13B N2 119.4(18) . .
C11 C14 H14 119.8 . .
C12 C14 C11 120.4(5) 2_677 .
C12 C14 H14 119.8 2_677 .
O1B C14 C11 127.4(13) . .
O1B C14 C12 111.6(13) . 2_677
H15A C15 H15B 109.5 . .
H15A C15 H15C 109.5 . .
H15B C15 H15C 109.5 . .
N1 C15 H15A 109.5 . .
N1 C15 H15B 109.5 . .
N1 C15 H15C 109.5 . .
H16A C16 H16B 109.5 . .
H16A C16 H16C 109.5 . .
H16B C16 H16C 109.5 . .
N1 C16 H16A 109.5 . .
N1 C16 H16B 109.5 . .
N1 C16 H16C 109.5 . .
H17A C17A H17B 109.5 . .
H17A C17A H17C 109.5 . .
H17B C17A H17C 109.5 . .
N2 C17A H17A 109.5 . .
N2 C17A H17B 109.5 . .
N2 C17A H17C 109.5 . .
H17D C17B H17E 109.5 . .
H17D C17B H17F 109.5 . .
H17E C17B H17F 109.5 . .
N2 C17B H17D 109.5 . .
N2 C17B H17E 109.5 . .
N2 C17B H17F 109.5 . .
H18A C18A H18B 109.5 . .
H18A C18A H18C 109.5 . .
H18B C18A H18C 109.5 . .
N2 C18A H18A 109.5 . .
N2 C18A H18B 109.5 . .
N2 C18A H18C 109.5 . .
H18D C18B H18E 109.5 . .
H18D C18B H18F 109.5 . .
H18E C18B H18F 109.5 . .
N2 C18B H18D 109.5 . .
N2 C18B H18E 109.5 . .
N2 C18B H18F 109.5 . .
C10 N1 C15 122.1(8) . .
C10 N1 C16 120.0(8) . .
C16 N1 C15 117.8(8) . .
C13A N2 C17A 126.6(10) . .
C13A N2 C18A 114.4(10) . .
C13B N2 C17B 104.4(14) . .
C13B N2 C18B 137.0(14) . .
C17A N2 C18A 119.0(10) . .
C17B N2 C18B 117.9(13) . .
C12 O1A H1A 109.5 . .
C14 O1B H1B 109.5 . .
C4 O2 Tb1 136.1(3) . .
C2 O3 Tb1 175.1(3) . .
C4 O4 Tb1 139.0(3) . 2_566
C10 O5 Tb1 126.8(4) . .
C2 O6 Tb1 111.2(3) . 2_566
C7 O7 Tb1 89.5(3) . .
C7 O8 Tb1 96.2(3) . .
C9 O9 H9 109.5 . .
C13A O11A Tb1 137.4(9) . .
C13B O11B Tb1 138.1(18) . .
C6 O12 H12A 109.5 . .
O2 Tb1 O4 126.21(11) . 2_566
O2 Tb1 O5 77.39(12) . .
O2 Tb1 O6 79.61(12) . 2_566
O2 Tb1 O7 151.69(13) . .
O2 Tb1 O8 145.53(13) . .
O2 Tb1 O11A 72.5(3) . .
O2 Tb1 O11B 81.4(6) . .
O3 Tb1 O2 77.04(12) . .
O3 Tb1 O4 76.55(12) . 2_566
O3 Tb1 O5 145.78(13) . .
O3 Tb1 O6 122.09(12) . 2_566
O3 Tb1 O7 131.26(11) . .
O3 Tb1 O8 86.29(13) . .
O3 Tb1 O11A 79.7(4) . .
O3 Tb1 O11B 79.3(7) . .
O4 Tb1 O5 137.52(13) 2_566 .
O4 Tb1 O7 70.35(11) 2_566 .
O4 Tb1 O8 77.15(13) 2_566 .
O4 Tb1 O11A 144.2(3) 2_566 .
O4 Tb1 O11B 136.7(6) 2_566 .
O5 Tb1 O7 76.28(12) . .
O5 Tb1 O8 102.60(15) . .
O5 Tb1 O11A 71.1(4) . .
O5 Tb1 O11B 74.6(7) . .
O6 Tb1 O4 76.24(12) 2_566 2_566
O6 Tb1 O5 74.57(13) 2_566 .
O6 Tb1 O7 83.55(12) 2_566 .
O6 Tb1 O8 134.22(12) 2_566 .
O6 Tb1 O11A 139.5(3) 2_566 .
O6 Tb1 O11B 146.6(6) 2_566 .
O8 Tb1 O7 52.50(13) . .
O8 Tb1 O11A 75.0(3) . .
O11A Tb1 O7 108.1(3) . .
O11B Tb1 O7 101.4(6) . .
O11B Tb1 O8 65.9(6) . .
N3 C1A H1AA 121.8 . .
O10 C1A H1AA 121.8 . .
O10 C1A N3 116(4) . .
N3 C1B H1BA 117.8 . .
N3 C1B O10 124(4) . .
O10 C1B H1BA 117.8 . .
H2AA C2A H2AB 109.5 . .
H2AA C2A H2AC 109.5 . .
H2AB C2A H2AC 109.5 . .
N3 C2A H2AA 109.5 . .
N3 C2A H2AB 109.5 . .
N3 C2A H2AC 109.5 . .
H2BA C2B H2BB 109.5 . .
H2BA C2B H2BC 109.5 . .
H2BB C2B H2BC 109.5 . .
N3 C2B H2BA 109.5 . .
N3 C2B H2BB 109.5 . .
N3 C2B H2BC 109.5 . .
H3AA C3A H3AB 109.5 . .
H3AA C3A H3AC 109.5 . .
H3AB C3A H3AC 109.5 . .
N3 C3A H3AA 109.5 . .
N3 C3A H3AB 109.5 . .
N3 C3A H3AC 109.5 . .
H3BA C3B H3BB 109.5 . .
H3BA C3B H3BC 109.5 . .
H3BB C3B H3BC 109.5 . .
N3 C3B H3BA 109.5 . .
N3 C3B H3BB 109.5 . .
N3 C3B H3BC 109.5 . .
C1A N3 C2A 129(3) . .
C1A N3 C3A 122(2) . .
C1B N3 C2B 119(3) . .
C1B N3 C3B 120(3) . .
C2A N3 C3A 108(2) . .
C2B N3 C3B 121(2) . .

loop_
_geom_bond_atom_site_label_1
_geom_bond_atom_site_label_2
_geom_bond_distance
_geom_bond_site_symmetry_2
C1 C4 1.495(5) .
C1 C8 1.395(7) .
C1 C9 1.394(7) 2_556
C2 C3 1.494(6) .
C2 O3 1.251(7) .
C2 O6 1.271(6) .
C3 C5 1.406(6) .
C3 C6 1.386(8) 2_666
C4 O2 1.257(5) .
C4 O4 1.267(5) .
C5 H5 0.9300 .
C5 C6 1.397(7) .
C6 C3 1.386(8) 2_666
C6 O12 1.355(6) .
C7 C11 1.508(5) .
C7 O7 1.278(7) .
C7 O8 1.237(7) .
C8 H8 0.9300 .
C8 C9 1.388(6) .
C9 C1 1.394(7) 2_556
C9 O9 1.353(7) .
C10 H10 0.9300 .
C10 N1 1.313(8) .
C10 O5 1.236(7) .
C11 C12 1.395(8) .
C11 C14 1.399(7) .
C12 H12 0.9300 .
C12 C14 1.394(6) 2_677
C12 O1A 1.354(7) .
C13A H13A 0.9300 .
C13A N2 1.371(9) .
C13A O11A 1.197(12) .
C13B H13B 0.9300 .
C13B N2 1.399(11) .
C13B O11B 1.199(14) .
C14 C12 1.394(6) 2_677
C14 H14 0.9300 .
C14 O1B 1.38(4) .
C15 H15A 0.9600 .
C15 H15B 0.9600 .
C15 H15C 0.9600 .
C15 N1 1.453(12) .
C16 H16A 0.9600 .
C16 H16B 0.9600 .
C16 H16C 0.9600 .
C16 N1 1.409(13) .
C17A H17A 0.9600 .
C17A H17B 0.9600 .
C17A H17C 0.9600 .
C17A N2 1.383(14) .
C17B H17D 0.9600 .
C17B H17E 0.9600 .
C17B H17F 0.9600 .
C17B N2 1.406(15) .
C18A H18A 0.9600 .
C18A H18B 0.9600 .
C18A H18C 0.9600 .
C18A N2 1.514(14) .
C18B H18D 0.9600 .
C18B H18E 0.9600 .
C18B H18F 0.9600 .
C18B N2 1.503(16) .
O1A H1A 0.8200 .
O1B H1B 0.8200 .
O2 Tb1 2.342(3) .
O3 Tb1 2.308(4) .
O4 Tb1 2.384(3) 2_566
O5 Tb1 2.385(4) .
O6 Tb1 2.380(3) 2_566
O7 Tb1 2.539(3) .
O8 Tb1 2.417(3) .
O9 H9 0.8200 .
O11A Tb1 2.431(10) .
O11B Tb1 2.392(18) .
O12 H12A 0.8200 .
Tb1 O4 2.384(3) 2_566
Tb1 O6 2.380(3) 2_566
C1A H1AA 0.9300 .
C1A N3 1.39(4) .
C1A O10 1.23(4) .
C1B H1BA 0.9300 .
C1B N3 1.24(4) .
C1B O10 1.28(4) .
C2A H2AA 0.9600 .
C2A H2AB 0.9600 .
C2A H2AC 0.9600 .
C2A N3 1.42(3) .
C2B H2BA 0.9600 .
C2B H2BB 0.9600 .
C2B H2BC 0.9600 .
C2B N3 1.45(4) .
C3A H3AA 0.9600 .
C3A H3AB 0.9600 .
C3A H3AC 0.9600 .
C3A N3 1.50(3) .
C3B H3BA 0.9600 .
C3B H3BB 0.9600 .
C3B H3BC 0.9600 .
C3B N3 1.53(4) .

loop_
_geom_torsion_atom_site_label_1
_geom_torsion_atom_site_label_2
_geom_torsion_atom_site_label_3
_geom_torsion_atom_site_label_4
_geom_torsion
_geom_torsion_site_symmetry_1
_geom_torsion_site_symmetry_4
C1 C4 O2 Tb1 135.4(4) . .
C1 C4 O4 Tb1 -175.5(3) . 2_566
C1 C8 C9 C1 -0.5(9) . 2_556
C1 C8 C9 O9 179.1(6) . .
C2 C3 C5 C6 179.4(5) . .
C3 C2 O6 Tb1 -170.3(3) . 2_566
C3 C5 C6 C3 -0.3(9) . 2_666
C3 C5 C6 O12 179.8(5) . .
C4 C1 C8 C9 -177.7(5) . .
C6 C3 C5 C6 0.4(9) 2_666 .
C7 C11 C12 C14 -179.7(4) . 2_677
C7 C11 C12 O1A -1.0(8) . .
C7 C11 C14 C12 179.7(4) . 2_677
C7 C11 C14 O1B -10(2) . .
C8 C1 C4 O2 7.6(7) . .
C8 C1 C4 O4 -173.1(4) . .
C9 C1 C4 O2 -170.6(5) 2_556 .
C9 C1 C4 O4 8.7(7) 2_556 .
C9 C1 C8 C9 0.5(9) 2_556 .
C11 C7 O7 Tb1 177.2(4) . .
C11 C7 O8 Tb1 -176.9(4) . .
C12 C11 C14 C12 -0.1(9) . 2_677
C12 C11 C14 O1B 170(2) . .
C14 C11 C12 C14 0.1(9) . 2_677
C14 C11 C12 O1A 178.8(5) . .
N1 C10 O5 Tb1 146.1(6) . .
N2 C13A O11A Tb1 170.8(11) . .
N2 C13B O11B Tb1 -168(2) . .
O2 C4 O4 Tb1 3.8(8) . 2_566
O3 C2 C3 C5 -3.5(7) . .
O3 C2 C3 C6 175.6(5) . 2_666
O3 C2 O6 Tb1 8.5(5) . 2_566
O4 C4 O2 Tb1 -43.9(7) . .
O5 C10 N1 C15 -179.0(10) . .
O5 C10 N1 C16 -2.4(15) . .
O6 C2 C3 C5 175.4(4) . .
O6 C2 C3 C6 -5.6(7) . 2_666
O7 C7 C11 C12 -6.1(7) . .
O7 C7 C11 C14 174.1(5) . .
O7 C7 O8 Tb1 6.0(5) . .
O8 C7 C11 C12 176.7(5) . .
O8 C7 C11 C14 -3.1(7) . .
O8 C7 O7 Tb1 -5.7(5) . .
O11A C13A N2 C17A -2.2(16) . .
O11A C13A N2 C18A 179.0(10) . .
O11B C13B N2 C17B -178.1(12) . .
O11B C13B N2 C18B -8(2) . .
O10 C1A N3 C2A 178(2) . .
O10 C1A N3 C3A -6(4) . .
O10 C1B N3 C2B -7(5) . .
O10 C1B N3 C3B 178(3) . .
